data_1512251
loop_
_publ_author_name
'Ganin, Eduard V.'
'Masunov, Art\"em E.'
'Siminel, Anatolii V.'
'Fonari, Marina S.'

_publ_section_title
;
 Preparation, Characterization, and Electronic Structure of Asymmetric
 Isonaphthalimide: Mechanism of Dual Fluorescence in Solid State
;
_journal_issue 35
_journal_name_full 'The Journal of Physical Chemistry C'
_journal_page_first 18154
_journal_paper_doi 10.1021/jp402016j
_journal_volume 117
_journal_year 2013
_chemical_formula_moiety 'C18 H10 N2 O4'
_chemical_formula_sum 'C18 H10 N2 O4'
_chemical_formula_weight 318.28
_chemical_name_common
; 
3-[(4-nitrophenyl)imino]-1H,3H-benzo[de]isochromen-1-one
;
_chemical_name_systematic
; 
3-[(4-nitrophenyl)imino]-1H,3H-benzo[de]isochromen-1-one
;
_space_group_IT_number 15
_symmetry_cell_setting monoclinic
_symmetry_space_group_name_Hall '-C 2yc'
_symmetry_space_group_name_H-M 'C 1 2/c 1'
_atom_sites_solution_hydrogens geom
_atom_sites_solution_primary direct
_atom_sites_solution_secondary difmap
_audit_creation_method SHELXL-97
_cell_angle_alpha 90.00
_cell_angle_beta 93.109(10)
_cell_angle_gamma 90.00
_cell_formula_units_Z 8
_cell_length_a 29.360(3)
_cell_length_b 3.8228(3)
_cell_length_c 24.968(2)
_cell_measurement_reflns_used 1036
_cell_measurement_temperature 293(2)
_cell_measurement_theta_max 29.1600
_cell_measurement_theta_min 2.9331
_cell_volume 2798.2(4)
_computing_cell_refinement
;
CrysAlisPro, Agilent Technologies,
Version 1.171.34.49 (release 20-01-2011 CrysAlis171 .NET)
(compiled Jan 20 2011,15:58:25)
;
_computing_data_collection
;
CrysAlisPro, Agilent Technologies,
Version 1.171.34.49 (release 20-01-2011 CrysAlis171 .NET)
(compiled Jan 20 2011,15:58:25)
;
_computing_data_reduction
;
CrysAlisPro, Agilent Technologies,
Version 1.171.34.49 (release 20-01-2011 CrysAlis171 .NET)
(compiled Jan 20 2011,15:58:25)
;
_computing_structure_refinement 'SHELXL-97 (Sheldrick, 1997)'
_computing_structure_solution 'SHELXS-97 (Sheldrick, 1990)'
_diffrn_ambient_temperature 293(2)
_diffrn_measured_fraction_theta_full 0.992
_diffrn_measured_fraction_theta_max 0.992
_diffrn_measurement_device_type 'Xcalibur, Eos'
_diffrn_measurement_method '\w scans'
_diffrn_radiation_monochromator graphite
_diffrn_radiation_source 'fine-focus sealed tube'
_diffrn_radiation_type MoK\a
_diffrn_radiation_wavelength 0.71073
_diffrn_reflns_av_R_equivalents 0.0187
_diffrn_reflns_av_sigmaI/netI 0.0390
_diffrn_reflns_limit_h_max 36
_diffrn_reflns_limit_h_min -30
_diffrn_reflns_limit_k_max 4
_diffrn_reflns_limit_k_min -4
_diffrn_reflns_limit_l_max 30
_diffrn_reflns_limit_l_min -22
_diffrn_reflns_number 4976
_diffrn_reflns_theta_full 25.99
_diffrn_reflns_theta_max 25.99
_diffrn_reflns_theta_min 3.15
_exptl_absorpt_coefficient_mu 0.109
_exptl_absorpt_correction_T_max 1.00000
_exptl_absorpt_correction_T_min 0.84780
_exptl_absorpt_correction_type multi-scan
_exptl_absorpt_process_details
;
CrysAlisPro, Agilent Technologies,
Version 1.171.34.49 (release 20-01-2011 CrysAlis171 .NET)
(compiled Jan 20 2011,15:58:25)
Empirical absorption correction using spherical harmonics,
 implemented in SCALE3 ABSPACK scaling algorithm.
;
_exptl_crystal_colour yellow
_exptl_crystal_density_diffrn 1.511
_exptl_crystal_density_method 'not measured'
_exptl_crystal_description needle
_exptl_crystal_F_000 1312
_exptl_crystal_size_max 0.5
_exptl_crystal_size_mid 0.1
_exptl_crystal_size_min 0.05
_refine_diff_density_max 0.191
_refine_diff_density_min -0.210
_refine_diff_density_rms 0.040
_refine_ls_extinction_method none
_refine_ls_goodness_of_fit_ref 1.011
_refine_ls_hydrogen_treatment constr
_refine_ls_matrix_type full
_refine_ls_number_parameters 217
_refine_ls_number_reflns 2744
_refine_ls_number_restraints 0
_refine_ls_restrained_S_all 1.011
_refine_ls_R_factor_all 0.0778
_refine_ls_R_factor_gt 0.0486
_refine_ls_shift/su_max 0.000
_refine_ls_shift/su_mean 0.000
_refine_ls_structure_factor_coef Fsqd
_refine_ls_weighting_details 'calc w=1/[\s^2^(Fo^2^)+(0.0523P)^2^+1.2887P] where P=(Fo^2^+2Fc^2^)/3'
_refine_ls_weighting_scheme calc
_refine_ls_wR_factor_gt 0.1071
_refine_ls_wR_factor_ref 0.1266
_reflns_number_gt 1886
_reflns_number_total 2744
_reflns_threshold_expression >2sigma(I)
_cod_data_source_file jp402016j_si_002.cif
_cod_data_source_block v_970
_cod_original_cell_volume 2798.3(4)
_cod_database_code 1512251

loop_
_symmetry_equiv_pos_as_xyz
'x, y, z'
'-x, y, -z+1/2'
'x+1/2, y+1/2, z'
'-x+1/2, y+1/2, -z+1/2'
'-x, -y, -z'
'x, -y, z-1/2'
'-x+1/2, -y+1/2, -z'
'x+1/2, -y+1/2, z-1/2'

loop_
_atom_site_label
_atom_site_type_symbol
_atom_site_fract_x
_atom_site_fract_y
_atom_site_fract_z
_atom_site_U_iso_or_equiv
_atom_site_adp_type
_atom_site_occupancy
_atom_site_symmetry_multiplicity
_atom_site_calc_flag
_atom_site_refinement_flags
O1 O 0.06746(5) 1.2869(5) 0.27209(7) 0.0644(5) Uani 1 1 d .
O2 O 0.04973(5) 1.0070(4) 0.34435(5) 0.0401(4) Uani 1 1 d .
O3 O -0.18363(6) 0.9336(6) 0.39969(8) 0.0788(6) Uani 1 1 d .
O4 O -0.17478(6) 0.6852(6) 0.32409(7) 0.0744(6) Uani 1 1 d .
N1 N 0.02763(6) 0.7205(4) 0.41890(7) 0.0384(4) Uani 1 1 d .
N2 N -0.15953(6) 0.8065(5) 0.36638(8) 0.0491(5) Uani 1 1 d .
C1 C 0.05957(7) 0.8210(5) 0.39067(7) 0.0321(5) Uani 1 1 d .
C2 C 0.10751(6) 0.7538(5) 0.40632(8) 0.0313(4) Uani 1 1 d .
C3 C 0.14093(6) 0.8496(5) 0.37064(8) 0.0305(4) Uani 1 1 d .
C4 C 0.12902(7) 1.0184(5) 0.32180(8) 0.0345(5) Uani 1 1 d .
C5 C 0.08161(7) 1.1142(5) 0.30922(8) 0.0401(5) Uani 1 1 d .
C6 C 0.16182(8) 1.1061(5) 0.28707(9) 0.0437(5) Uani 1 1 d .
H6 H 0.1535 1.2165 0.2548 0.052 Uiso 1 1 calc R
C7 C 0.20748(8) 1.0304(6) 0.30000(10) 0.0505(6) Uani 1 1 d .
H7 H 0.2295 1.0888 0.2762 0.061 Uiso 1 1 calc R
C8 C 0.22005(7) 0.8721(6) 0.34716(10) 0.0477(6) Uani 1 1 d .
H8 H 0.2507 0.8244 0.3553 0.057 Uiso 1 1 calc R
C9 C 0.18735(7) 0.7783(5) 0.38415(8) 0.0376(5) Uani 1 1 d .
C10 C 0.19891(7) 0.6174(6) 0.43364(9) 0.0464(6) Uani 1 1 d .
H10 H 0.2293 0.5703 0.4433 0.056 Uiso 1 1 calc R
C11 C 0.16588(8) 0.5292(6) 0.46783(9) 0.0462(6) Uani 1 1 d .
H11 H 0.1741 0.4253 0.5006 0.055 Uiso 1 1 calc R
C12 C 0.11998(7) 0.5941(5) 0.45385(8) 0.0391(5) Uani 1 1 d .
H12 H 0.0978 0.5283 0.4770 0.047 Uiso 1 1 calc R
C13 C -0.01865(7) 0.7607(5) 0.40235(8) 0.0350(5) Uani 1 1 d .
C14 C -0.04776(7) 0.8916(5) 0.43964(8) 0.0398(5) Uani 1 1 d .
H14 H -0.0359 0.9647 0.4731 0.048 Uiso 1 1 calc R
C15 C -0.09371(7) 0.9137(5) 0.42753(8) 0.0390(5) Uani 1 1 d .
H15 H -0.1131 1.0064 0.4521 0.047 Uiso 1 1 calc R
C16 C -0.11050(7) 0.7962(5) 0.37844(8) 0.0357(5) Uani 1 1 d .
C17 C -0.08256(7) 0.6641(5) 0.34071(8) 0.0393(5) Uani 1 1 d .
H17 H -0.0947 0.5873 0.3076 0.047 Uiso 1 1 calc R
C18 C -0.03648(7) 0.6476(5) 0.35278(8) 0.0388(5) Uani 1 1 d .
H18 H -0.0172 0.5605 0.3277 0.047 Uiso 1 1 calc R

loop_
_atom_site_aniso_label
_atom_site_aniso_U_11
_atom_site_aniso_U_22
_atom_site_aniso_U_33
_atom_site_aniso_U_23
_atom_site_aniso_U_13
_atom_site_aniso_U_12
O1 0.0547(11) 0.0828(12) 0.0561(11) 0.0324(10) 0.0051(9) 0.0076(9)
O2 0.0352(8) 0.0476(9) 0.0377(8) 0.0091(7) 0.0033(6) 0.0033(6)
O3 0.0409(10) 0.1246(17) 0.0714(13) -0.0139(12) 0.0069(9) 0.0237(11)
O4 0.0444(10) 0.1257(17) 0.0518(11) -0.0074(11) -0.0092(8) -0.0143(10)
N1 0.0322(10) 0.0465(10) 0.0368(10) 0.0010(8) 0.0058(8) -0.0006(8)
N2 0.0373(11) 0.0664(13) 0.0435(12) 0.0072(10) 0.0021(9) 0.0003(10)
C1 0.0364(12) 0.0311(10) 0.0291(10) -0.0027(8) 0.0042(9) 0.0021(9)
C2 0.0323(11) 0.0290(10) 0.0327(11) -0.0036(8) 0.0034(8) 0.0004(8)
C3 0.0305(11) 0.0266(10) 0.0348(11) -0.0049(8) 0.0044(8) -0.0002(8)
C4 0.0366(11) 0.0303(10) 0.0373(11) -0.0028(9) 0.0065(9) -0.0005(9)
C5 0.0433(13) 0.0410(12) 0.0367(12) 0.0041(10) 0.0078(10) -0.0008(10)
C6 0.0511(14) 0.0399(12) 0.0413(12) 0.0021(10) 0.0141(10) 0.0004(10)
C7 0.0458(14) 0.0466(13) 0.0616(16) -0.0008(12) 0.0253(12) -0.0017(11)
C8 0.0312(12) 0.0461(13) 0.0667(16) -0.0049(12) 0.0112(11) 0.0004(10)
C9 0.0329(12) 0.0337(11) 0.0465(13) -0.0057(9) 0.0051(9) 0.0016(9)
C10 0.0331(12) 0.0472(13) 0.0580(15) -0.0038(11) -0.0045(11) 0.0070(10)
C11 0.0509(14) 0.0455(13) 0.0416(13) 0.0026(10) -0.0043(11) 0.0063(11)
C12 0.0426(13) 0.0393(11) 0.0357(12) -0.0007(9) 0.0061(9) 0.0015(10)
C13 0.0326(11) 0.0372(11) 0.0355(11) 0.0034(9) 0.0041(9) -0.0018(9)
C14 0.0363(12) 0.0509(13) 0.0323(11) -0.0053(10) 0.0040(9) -0.0037(10)
C15 0.0384(12) 0.0448(12) 0.0345(11) -0.0040(9) 0.0078(9) 0.0033(10)
C16 0.0333(11) 0.0379(11) 0.0359(11) 0.0045(9) 0.0025(9) -0.0005(9)
C17 0.0403(12) 0.0452(12) 0.0323(11) -0.0037(9) 0.0008(9) -0.0050(10)
C18 0.0372(12) 0.0444(12) 0.0356(11) -0.0046(9) 0.0085(9) 0.0012(9)

loop_
_atom_type_symbol
_atom_type_description
_atom_type_scat_dispersion_real
_atom_type_scat_dispersion_imag
_atom_type_scat_source
C C 0.0033 0.0016 'International Tables Vol C Tables 4.2.6.8 and 6.1.1.4'
H H 0.0000 0.0000 'International Tables Vol C Tables 4.2.6.8 and 6.1.1.4'
N N 0.0061 0.0033 'International Tables Vol C Tables 4.2.6.8 and 6.1.1.4'
O O 0.0106 0.0060 'International Tables Vol C Tables 4.2.6.8 and 6.1.1.4'

loop_
_geom_angle_atom_site_label_1
_geom_angle_atom_site_label_2
_geom_angle_atom_site_label_3
_geom_angle
C1 O2 C5 124.73(16)
C1 N1 C13 122.50(18)
O4 N2 O3 122.9(2)
O4 N2 C16 118.89(19)
O3 N2 C16 118.2(2)
N1 C1 O2 119.88(18)
N1 C1 C2 122.02(18)
O2 C1 C2 118.08(16)
C12 C2 C3 120.12(19)
C12 C2 C1 121.27(18)
C3 C2 C1 118.59(18)
C4 C3 C2 121.21(18)
C4 C3 C9 119.12(18)
C2 C3 C9 119.67(18)
C6 C4 C3 120.7(2)
C6 C4 C5 119.8(2)
C3 C4 C5 119.46(18)
O1 C5 O2 116.0(2)
O1 C5 C4 126.46(19)
O2 C5 C4 117.48(18)
C4 C6 C7 120.2(2)
C4 C6 H6 119.9
C7 C6 H6 119.9
C8 C7 C6 120.5(2)
C8 C7 H7 119.8
C6 C7 H7 119.8
C7 C8 C9 121.2(2)
C7 C8 H8 119.4
C9 C8 H8 119.4
C10 C9 C3 118.56(19)
C10 C9 C8 123.0(2)
C3 C9 C8 118.4(2)
C11 C10 C9 120.7(2)
C11 C10 H10 119.6
C9 C10 H10 119.6
C10 C11 C12 120.5(2)
C10 C11 H11 119.8
C12 C11 H11 119.8
C2 C12 C11 120.41(19)
C2 C12 H12 119.8
C11 C12 H12 119.8
C18 C13 C14 119.58(19)
C18 C13 N1 122.68(18)
C14 C13 N1 117.49(18)
C15 C14 C13 120.6(2)
C15 C14 H14 119.7
C13 C14 H14 119.7
C14 C15 C16 118.64(18)
C14 C15 H15 120.7
C16 C15 H15 120.7
C15 C16 C17 122.16(19)
C15 C16 N2 118.67(18)
C17 C16 N2 119.16(19)
C18 C17 C16 118.9(2)
C18 C17 H17 120.5
C16 C17 H17 120.5
C17 C18 C13 120.14(19)
C17 C18 H18 119.9
C13 C18 H18 119.9

loop_
_geom_bond_atom_site_label_1
_geom_bond_atom_site_label_2
_geom_bond_distance
O1 C5 1.194(2)
O2 C1 1.375(2)
O2 C5 1.379(2)
O3 N2 1.222(2)
O4 N2 1.216(2)
N1 C1 1.263(2)
N1 C13 1.407(2)
N2 C16 1.455(3)
C1 C2 1.463(3)
C2 C12 1.367(3)
C2 C3 1.409(2)
C3 C4 1.407(3)
C3 C9 1.413(3)
C4 C6 1.372(3)
C4 C5 1.457(3)
C6 C7 1.392(3)
C6 H6 0.9300
C7 C8 1.357(3)
C7 H7 0.9300
C8 C9 1.414(3)
C8 H8 0.9300
C9 C10 1.405(3)
C10 C11 1.368(3)
C10 H10 0.9300
C11 C12 1.396(3)
C11 H11 0.9300
C12 H12 0.9300
C13 C18 1.387(3)
C13 C14 1.391(3)
C14 C15 1.369(3)
C14 H14 0.9300
C15 C16 1.372(3)
C15 H15 0.9300
C16 C17 1.378(3)
C17 C18 1.371(3)
C17 H17 0.9300
C18 H18 0.9300

loop_
_geom_torsion_atom_site_label_1
_geom_torsion_atom_site_label_2
_geom_torsion_atom_site_label_3
_geom_torsion_atom_site_label_4
_geom_torsion
C18 C13 N1 C1 51.9(3)
O2 C1 N1 C13 6.4(3)
